data_7700769
loop_
_publ_author_name
'Baumeister, Jakob E.'
'Mitchell, Andrew W.'
'Kelley, Steven P.'
'Barnes, Charles L.'
'Jurisson, Silvia S.'

_publ_section_title
;
 Steric influence of salicylaldehyde-based Schiff base ligands on the
 formation of trans-[Re(PR<sub>3</sub>)<sub>2</sub>(Schiff
 base)]<sup>+</sup> complexes.
;
_journal_issue 34
_journal_name_full 'Dalton transactions (Cambridge, England : 2003)'
_journal_page_first 12943
_journal_page_last 12955
_journal_paper_doi 10.1039/c9dt02630d
_journal_volume 48
_journal_year 2019
_chemical_formula_moiety 'C28 H44 N2 O2 P2 Re, F6 P'
_chemical_formula_sum 'C28 H44 F6 N2 O2 P3 Re'
_chemical_formula_weight 833.76
_chemical_name_common trans-[Re(PEt3)2(sal2en)][PF6]
_space_group_crystal_system monoclinic
_space_group_IT_number 14
_space_group_name_Hall '-P 2ybc'
_space_group_name_H-M_alt 'P 1 21/c 1'
_symmetry_space_group_name_Hall '-P 2ybc'
_symmetry_space_group_name_H-M 'P 1 21/c 1'
_atom_sites_solution_hydrogens geom
_audit_creation_method SHELXL-2014/7
_audit_update_record
;
2019-04-16 deposited with the CCDC.    2019-08-05 downloaded from the CCDC.
;
_cell_angle_alpha 90
_cell_angle_beta 98.111(3)
_cell_angle_gamma 90
_cell_formula_units_Z 4
_cell_length_a 10.4621(14)
_cell_length_b 15.724(2)
_cell_length_c 19.766(3)
_cell_measurement_reflns_used 9360
_cell_measurement_temperature 100(2)
_cell_measurement_theta_max 28.3
_cell_measurement_theta_min 2.4
_cell_volume 3219.1(8)
_computing_cell_refinement 'SAINT. Ver. 8.34A. (Bruker-AXS, 2014)'
_computing_data_collection 'APEX3. Ver. 2017.3-0.  (Bruker-AXS, 2017)'
_computing_data_reduction 'SAINT. Ver. 8.34A. (Bruker-AXS, 2014)'
_computing_molecular_graphics 'X-Seed (Barbour, 2001)'
_computing_publication_material 'CIFTAB (Sheldrick, 1997)'
_computing_structure_refinement 'XL. Ver. 2014/7. (Sheldrick, 2015b)'
_computing_structure_solution 'XT. Ver. 2014/4. (Sheldrick, 2015a)'
_diffrn_ambient_temperature 100(2)
_diffrn_measured_fraction_theta_full 0.999
_diffrn_measured_fraction_theta_max 0.997
_diffrn_measurement_device_type 'Bruker SMART CCD area detector'
_diffrn_measurement_method 'omega scans'
_diffrn_radiation_type MoK\a
_diffrn_radiation_wavelength 0.71073
_diffrn_reflns_av_R_equivalents 0.0790
_diffrn_reflns_av_unetI/netI 0.0493
_diffrn_reflns_Laue_measured_fraction_full 0.999
_diffrn_reflns_Laue_measured_fraction_max 0.997
_diffrn_reflns_limit_h_max 13
_diffrn_reflns_limit_h_min -13
_diffrn_reflns_limit_k_max 21
_diffrn_reflns_limit_k_min -21
_diffrn_reflns_limit_l_max 26
_diffrn_reflns_limit_l_min -26
_diffrn_reflns_number 59938
_diffrn_reflns_point_group_measured_fraction_full 0.999
_diffrn_reflns_point_group_measured_fraction_max 0.997
_diffrn_reflns_theta_full 25.242
_diffrn_reflns_theta_max 28.389
_diffrn_reflns_theta_min 2.452
_diffrn_standards_decay_% 0.0
_exptl_absorpt_coefficient_mu 3.988
_exptl_absorpt_correction_T_max 0.96
_exptl_absorpt_correction_T_min 0.82
_exptl_absorpt_correction_type multi-scan
_exptl_absorpt_process_details
;
 Data were corrected for decay and absorption using the program SADABS 
 (Sheldrick, G. M. (2003). SADABS. Version 2.10. University of
 G\"ottingen, Germany).
;
_exptl_crystal_colour Red
_exptl_crystal_density_diffrn 1.720
_exptl_crystal_description Prism
_exptl_crystal_F_000 1664
_exptl_crystal_recrystallization_method 'Re-crystallisation from solvent: Methanol/Water'
_exptl_crystal_size_max 0.100
_exptl_crystal_size_mid 0.050
_exptl_crystal_size_min 0.010
_refine_diff_density_max 0.639
_refine_diff_density_min -0.671
_refine_diff_density_rms 0.136
_refine_ls_extinction_method none
_refine_ls_goodness_of_fit_ref 1.005
_refine_ls_hydrogen_treatment constr
_refine_ls_matrix_type full
_refine_ls_number_parameters 402
_refine_ls_number_reflns 8033
_refine_ls_number_restraints 0
_refine_ls_restrained_S_all 1.005
_refine_ls_R_factor_all 0.0501
_refine_ls_R_factor_gt 0.0289
_refine_ls_shift/su_max 0.001
_refine_ls_shift/su_mean 0.000
_refine_ls_structure_factor_coef Fsqd
_refine_ls_weighting_details 'w=1/[\s^2^(Fo^2^)+(0.0156P)^2^+2.4874P] where P=(Fo^2^+2Fc^2^)/3'
_refine_ls_weighting_scheme calc
_refine_ls_wR_factor_gt 0.0459
_refine_ls_wR_factor_ref 0.0507
_reflns_Friedel_coverage 0.000
_reflns_number_gt 6259
_reflns_number_total 8033
_reflns_threshold_expression 'I > 2\s(I)'
_cod_data_source_file c9dt02630d2.cif
_cod_data_source_block JEB2042
_cod_depositor_comments 'Adding full bibliography for 7700769--7700776.cif.'
_cod_original_cell_volume 3219.2(7)
_cod_database_code 7700769
_shelx_shelxl_version_number 2014/7
_shelx_space_group_comment
;
The symmetry employed for this shelxl refinement is uniquely defined
by the following loop, which should always be used as a source of
symmetry information in preference to the above space-group names.
They are only intended as comments.
;
_shelx_estimated_absorpt_t_min 0.691
_shelx_estimated_absorpt_t_max 0.961

loop_
_space_group_symop_operation_xyz
'x, y, z'
'-x, y+1/2, -z+1/2'
'-x, -y, -z'
'x, -y-1/2, z-1/2'

loop_
_atom_site_label
_atom_site_type_symbol
_atom_site_fract_x
_atom_site_fract_y
_atom_site_fract_z
_atom_site_U_iso_or_equiv
_atom_site_adp_type
_atom_site_occupancy
_atom_site_site_symmetry_order
_atom_site_calc_flag
_atom_site_refinement_flags_posn
_atom_site_refinement_flags_adp
_atom_site_refinement_flags_occupancy
_atom_site_disorder_assembly
_atom_site_disorder_group
Re1 Re 0.38521(2) 0.20735(2) 0.57743(2) 0.00886(4) Uani 1 1 d . . . . .
P1 P 0.23692(8) 0.16629(5) 0.65861(4) 0.01159(18) Uani 1 1 d . . . . .
F1 F 0.7625(3) 0.41267(17) 0.65127(13) 0.0523(8) Uani 1 1 d . . . . .
O1 O 0.2733(2) 0.13298(14) 0.51121(11) 0.0134(5) Uani 1 1 d . . . . .
N1 N 0.2741(3) 0.30932(16) 0.54358(13) 0.0118(6) Uani 1 1 d . . . . .
C1 C 0.1879(3) 0.1566(2) 0.45836(16) 0.0114(7) Uani 1 1 d . . . . .
C15 C 0.6602(3) 0.0499(2) 0.70006(16) 0.0155(7) Uani 1 1 d . . . . .
H15 H 0.6467 -0.0008 0.6739 0.019 Uiso 1 1 calc R U . . .
C16 C 0.5943(3) 0.1245(2) 0.67638(15) 0.0117(7) Uani 1 1 d . . . . .
C17 C 0.2082(3) 0.0521(2) 0.66384(18) 0.0174(7) Uani 1 1 d . . . . .
H17A H 0.1337 0.0434 0.6889 0.021 Uiso 1 1 calc R U . . .
H17B H 0.1831 0.0303 0.6168 0.021 Uiso 1 1 calc R U . . .
C18 C 0.3201(4) -0.0017(2) 0.69811(18) 0.0221(8) Uani 1 1 d . . . . .
H18A H 0.3933 0.0032 0.6724 0.033 Uiso 1 1 calc R U . . .
H18B H 0.2931 -0.0613 0.6990 0.033 Uiso 1 1 calc R U . . .
H18C H 0.3460 0.0184 0.7450 0.033 Uiso 1 1 calc R U . . .
C19 C 0.2755(3) 0.1991(2) 0.74807(15) 0.0165(7) Uani 1 1 d . . . . .
H19A H 0.2149 0.1704 0.7748 0.020 Uiso 1 1 calc R U . . .
H19B H 0.3636 0.1789 0.7657 0.020 Uiso 1 1 calc R U . . .
C20 C 0.2693(3) 0.2941(2) 0.76044(16) 0.0190(7) Uani 1 1 d . . . . .
H20A H 0.3354 0.3229 0.7383 0.029 Uiso 1 1 calc R U . . .
H20B H 0.2847 0.3054 0.8097 0.029 Uiso 1 1 calc R U . . .
H20C H 0.1838 0.3155 0.7413 0.029 Uiso 1 1 calc R U . . .
C21 C 0.0754(3) 0.2065(2) 0.62986(16) 0.0182(7) Uani 1 1 d . . . . .
H21A H 0.0794 0.2694 0.6298 0.022 Uiso 1 1 calc R U . . .
H21B H 0.0500 0.1881 0.5819 0.022 Uiso 1 1 calc R U . . .
C22 C -0.0310(3) 0.1799(2) 0.67074(19) 0.0251(9) Uani 1 1 d . . . . .
H22A H -0.0587 0.1218 0.6582 0.038 Uiso 1 1 calc R U . . .
H22B H -0.1046 0.2187 0.6607 0.038 Uiso 1 1 calc R U . . .
H22C H 0.0018 0.1821 0.7197 0.038 Uiso 1 1 calc R U . . .
C23 C 0.5422(4) 0.1322(2) 0.43995(17) 0.0186(8) Uani 1 1 d . . . . .
H23A H 0.4551 0.1082 0.4260 0.022 Uiso 1 1 calc R U . . .
H23B H 0.5784 0.1471 0.3978 0.022 Uiso 1 1 calc R U . . .
C24 C 0.6277(4) 0.0641(2) 0.47873(19) 0.0285(9) Uani 1 1 d . . . . .
H24A H 0.7181 0.0823 0.4838 0.043 Uiso 1 1 calc R U . . .
H24B H 0.6178 0.0105 0.4532 0.043 Uiso 1 1 calc R U . . .
H24C H 0.6018 0.0558 0.5240 0.043 Uiso 1 1 calc R U . . .
C25 C 0.6908(3) 0.2570(2) 0.52607(17) 0.0181(8) Uani 1 1 d . . . . .
H25A H 0.6878 0.3112 0.5514 0.022 Uiso 1 1 calc R U . . .
H25B H 0.7231 0.2127 0.5597 0.022 Uiso 1 1 calc R U . . .
C26 C 0.7878(4) 0.2668(3) 0.47573(19) 0.0274(9) Uani 1 1 d . . . . .
H26A H 0.7906 0.2142 0.4494 0.041 Uiso 1 1 calc R U . . .
H26B H 0.8736 0.2785 0.5009 0.041 Uiso 1 1 calc R U . . .
H26C H 0.7616 0.3141 0.4445 0.041 Uiso 1 1 calc R U . . .
C27 C 0.4799(3) 0.3061(2) 0.42042(16) 0.0153(7) Uani 1 1 d . . . . .
H27A H 0.5335 0.2958 0.3837 0.018 Uiso 1 1 calc R U . . .
H27B H 0.3890 0.2949 0.4010 0.018 Uiso 1 1 calc R U . . .
C28 C 0.4921(4) 0.4000(2) 0.44060(18) 0.0220(8) Uani 1 1 d . . . . .
H28A H 0.4301 0.4134 0.4719 0.033 Uiso 1 1 calc R U . . .
H28B H 0.4742 0.4354 0.3996 0.033 Uiso 1 1 calc R U . . .
H28C H 0.5799 0.4113 0.4633 0.033 Uiso 1 1 calc R U . . .
P2 P 0.52713(8) 0.22933(5) 0.48905(4) 0.01115(18) Uani 1 1 d . . . . .
F2 F 0.8060(3) 0.55400(18) 0.64517(18) 0.0437(11) Uani 0.875(7) 1 d . . P A 1
O2 O 0.5134(2) 0.11961(14) 0.61893(10) 0.0125(5) Uani 1 1 d . . . . .
N2 N 0.4773(2) 0.29567(17) 0.64113(12) 0.0112(5) Uani 1 1 d . . . . .
C2 C 0.1369(3) 0.0922(2) 0.41291(16) 0.0157(7) Uani 1 1 d . . . . .
H2 H 0.1637 0.0350 0.4213 0.019 Uiso 1 1 calc R U . . .
P3 P 0.87639(10) 0.46710(6) 0.62647(5) 0.0217(2) Uani 1 1 d . . . . .
F3 F 0.9885(2) 0.52208(14) 0.60077(11) 0.0336(6) Uani 1 1 d . . . . .
C3 C 0.0488(3) 0.1110(2) 0.35658(17) 0.0201(8) Uani 1 1 d . . . . .
H3 H 0.0169 0.0669 0.3259 0.024 Uiso 1 1 calc R U . . .
F4 F 0.9393(4) 0.3830(2) 0.6063(3) 0.0509(11) Uani 0.875(7) 1 d . . P A 1
C4 C 0.0058(3) 0.1943(2) 0.34399(17) 0.0183(8) Uani 1 1 d . . . . .
H4 H -0.0563 0.2067 0.3054 0.022 Uiso 1 1 calc R U . . .
F5 F 0.7946(3) 0.4730(2) 0.55092(16) 0.0307(8) Uani 0.875(7) 1 d . . P A 1
C5 C 0.0537(3) 0.2580(2) 0.38761(17) 0.0163(7) Uani 1 1 d . . . . .
H5 H 0.0249 0.3147 0.3784 0.020 Uiso 1 1 calc R U . . .
F6 F 0.9509(4) 0.4655(3) 0.70095(15) 0.0599(15) Uani 0.875(7) 1 d . . P A 1
C6 C 0.1451(3) 0.2416(2) 0.44612(16) 0.0121(7) Uani 1 1 d . . . . .
C7 C 0.1853(3) 0.3124(2) 0.49045(16) 0.0131(7) Uani 1 1 d . . . . .
H7 H 0.1436 0.3654 0.4801 0.016 Uiso 1 1 calc R U . . .
C8 C 0.2991(3) 0.3853(2) 0.58791(16) 0.0150(7) Uani 1 1 d . . . . .
H8A H 0.2402 0.3853 0.6229 0.018 Uiso 1 1 calc R U . . .
H8B H 0.2829 0.4375 0.5601 0.018 Uiso 1 1 calc R U . . .
C9 C 0.4387(3) 0.3842(2) 0.62258(16) 0.0142(7) Uani 1 1 d . . . . .
H9A H 0.4958 0.4077 0.5913 0.017 Uiso 1 1 calc R U . . .
H9B H 0.4476 0.4200 0.6642 0.017 Uiso 1 1 calc R U . . .
C10 C 0.5659(3) 0.2823(2) 0.69387(15) 0.0122(7) Uani 1 1 d . . . . .
H10 H 0.5980 0.3303 0.7201 0.015 Uiso 1 1 calc R U . . .
C11 C 0.6180(3) 0.2002(2) 0.71491(15) 0.0112(6) Uani 1 1 d . . . . .
C12 C 0.7049(3) 0.1964(2) 0.77696(16) 0.0165(7) Uani 1 1 d . . . . .
H12 H 0.7220 0.2468 0.8032 0.020 Uiso 1 1 calc R U . . .
C13 C 0.7645(3) 0.1226(2) 0.79992(17) 0.0192(8) Uani 1 1 d . . . . .
H13 H 0.8196 0.1214 0.8425 0.023 Uiso 1 1 calc R U . . .
C14 C 0.7441(3) 0.0490(2) 0.76057(17) 0.0190(8) Uani 1 1 d . . . . .
H14 H 0.7881 -0.0020 0.7755 0.023 Uiso 1 1 calc R U . . .
F2' F 0.868(2) 0.5317(13) 0.6805(10) 0.031(6) Uiso 0.125(7) 1 d . . P A 2
F4' F 0.927(3) 0.3841(18) 0.5774(11) 0.025(6) Uiso 0.125(7) 1 d . . P A 2
F5' F 0.780(3) 0.4942(18) 0.5756(15) 0.047(8) Uiso 0.125(7) 1 d . . P A 2
F6' F 1.0125(19) 0.4211(12) 0.6813(9) 0.025(5) Uiso 0.125(7) 1 d . . P A 2

loop_
_atom_site_aniso_label
_atom_site_aniso_U_11
_atom_site_aniso_U_22
_atom_site_aniso_U_33
_atom_site_aniso_U_23
_atom_site_aniso_U_13
_atom_site_aniso_U_12
Re1 0.00965(6) 0.00789(6) 0.00898(6) 0.00000(6) 0.00108(4) 0.00012(6)
P1 0.0114(4) 0.0111(4) 0.0125(4) 0.0017(3) 0.0026(3) -0.0010(3)
F1 0.0616(19) 0.0558(18) 0.0445(16) -0.0074(13) 0.0244(14) -0.0380(15)
O1 0.0144(12) 0.0112(12) 0.0126(11) -0.0011(9) -0.0048(9) -0.0002(9)
N1 0.0138(14) 0.0095(15) 0.0131(13) 0.0023(11) 0.0048(11) 0.0008(11)
C1 0.0068(16) 0.0153(18) 0.0118(16) 0.0020(13) 0.0001(13) -0.0023(13)
C15 0.0130(18) 0.0152(18) 0.0178(18) 0.0008(14) 0.0007(14) -0.0004(14)
C16 0.0092(16) 0.0150(17) 0.0115(16) 0.0024(14) 0.0036(13) 0.0006(14)
C17 0.0182(19) 0.0125(17) 0.0225(19) -0.0004(14) 0.0065(15) -0.0017(14)
C18 0.028(2) 0.0147(18) 0.025(2) 0.0018(15) 0.0085(16) 0.0012(16)
C19 0.0199(18) 0.0174(18) 0.0127(16) 0.0026(14) 0.0036(13) 0.0024(15)
C20 0.0261(19) 0.0192(17) 0.0139(16) 0.0005(16) 0.0098(14) 0.0004(17)
C21 0.0127(16) 0.0216(18) 0.0205(17) 0.0029(16) 0.0031(13) 0.0036(16)
C22 0.0138(19) 0.037(2) 0.026(2) 0.0027(17) 0.0052(16) -0.0008(16)
C23 0.027(2) 0.0167(18) 0.0143(17) -0.0019(14) 0.0091(15) 0.0013(15)
C24 0.045(3) 0.0156(19) 0.027(2) 0.0007(16) 0.0134(19) 0.0108(18)
C25 0.0149(18) 0.0248(19) 0.0147(17) 0.0006(15) 0.0020(14) -0.0009(15)
C26 0.016(2) 0.042(3) 0.025(2) 0.0037(17) 0.0063(16) 0.0018(17)
C27 0.0192(18) 0.0159(19) 0.0118(16) 0.0051(13) 0.0056(13) 0.0010(14)
C28 0.026(2) 0.0173(19) 0.024(2) 0.0042(15) 0.0085(16) 0.0006(16)
P2 0.0134(4) 0.0106(4) 0.0096(4) -0.0003(3) 0.0022(3) 0.0012(3)
F2 0.045(2) 0.0325(17) 0.058(2) -0.0228(16) 0.0220(18) -0.0009(15)
O2 0.0161(13) 0.0120(12) 0.0086(11) -0.0003(9) -0.0008(9) 0.0001(10)
N2 0.0111(13) 0.0103(13) 0.0132(13) 0.0006(12) 0.0051(10) -0.0016(12)
C2 0.0163(19) 0.0154(17) 0.0156(18) 0.0013(14) 0.0032(14) -0.0039(14)
P3 0.0243(5) 0.0216(5) 0.0188(5) -0.0009(4) 0.0013(4) -0.0068(4)
F3 0.0294(13) 0.0343(14) 0.0384(14) -0.0017(11) 0.0090(11) -0.0151(11)
C3 0.018(2) 0.028(2) 0.0139(17) -0.0047(15) 0.0013(15) -0.0065(16)
F4 0.052(2) 0.0245(17) 0.076(3) 0.002(2) 0.007(3) 0.0173(15)
C4 0.0117(17) 0.027(2) 0.0155(17) 0.0045(15) -0.0005(13) -0.0026(15)
F5 0.0340(18) 0.0363(18) 0.0193(16) -0.0005(14) -0.0050(13) 0.0015(13)
C5 0.0132(18) 0.0201(18) 0.0158(17) 0.0058(14) 0.0028(14) 0.0038(15)
F6 0.054(3) 0.097(3) 0.0216(16) 0.0149(18) -0.0201(15) -0.027(2)
C6 0.0083(17) 0.0160(17) 0.0126(16) 0.0017(13) 0.0034(13) 0.0005(13)
C7 0.0155(17) 0.0102(17) 0.0148(16) 0.0051(13) 0.0061(14) 0.0037(13)
C8 0.0208(19) 0.0095(16) 0.0158(17) -0.0014(13) 0.0066(14) 0.0005(14)
C9 0.0211(19) 0.0084(16) 0.0132(16) -0.0006(13) 0.0027(14) -0.0007(14)
C10 0.0099(16) 0.0153(18) 0.0125(15) -0.0036(14) 0.0050(12) -0.0041(14)
C11 0.0073(15) 0.0157(17) 0.0107(15) -0.0013(14) 0.0010(12) -0.0038(14)
C12 0.0131(17) 0.023(2) 0.0132(16) -0.0049(15) 0.0024(13) -0.0052(15)
C13 0.0126(18) 0.030(2) 0.0143(17) 0.0030(16) 0.0007(14) -0.0025(16)
C14 0.0121(18) 0.023(2) 0.0211(19) 0.0068(15) 0.0015(15) 0.0026(15)

loop_
_atom_type_symbol
_atom_type_description
_atom_type_scat_dispersion_real
_atom_type_scat_dispersion_imag
_atom_type_scat_source
C C 0.0033 0.0016 'International Tables Vol C Tables 4.2.6.8 and 6.1.1.4'
H H 0.0000 0.0000 'International Tables Vol C Tables 4.2.6.8 and 6.1.1.4'
F F 0.0171 0.0103 'International Tables Vol C Tables 4.2.6.8 and 6.1.1.4'
N N 0.0061 0.0033 'International Tables Vol C Tables 4.2.6.8 and 6.1.1.4'
O O 0.0106 0.0060 'International Tables Vol C Tables 4.2.6.8 and 6.1.1.4'
P P 0.1023 0.0942 'International Tables Vol C Tables 4.2.6.8 and 6.1.1.4'
Re Re -1.0185 7.2310 'International Tables Vol C Tables 4.2.6.8 and 6.1.1.4'

loop_
_geom_angle_atom_site_label_1
_geom_angle_atom_site_label_2
_geom_angle_atom_site_label_3
_geom_angle
O1 Re1 O2 99.22(9)
O1 Re1 N2 171.45(10)
O2 Re1 N2 89.16(10)
O1 Re1 N1 89.49(10)
O2 Re1 N1 171.19(10)
N2 Re1 N1 82.17(11)
O1 Re1 P1 84.78(7)
O2 Re1 P1 89.96(7)
N2 Re1 P1 93.60(7)
N1 Re1 P1 92.16(8)
O1 Re1 P2 88.51(7)
O2 Re1 P2 87.25(6)
N2 Re1 P2 93.60(7)
N1 Re1 P2 91.69(8)
P1 Re1 P2 172.23(3)
C21 P1 C17 101.93(17)
C21 P1 C19 105.80(16)
C17 P1 C19 103.76(16)
C21 P1 Re1 110.33(11)
C17 P1 Re1 114.65(12)
C19 P1 Re1 118.72(12)
C1 O1 Re1 128.1(2)
C7 N1 C8 119.6(3)
C7 N1 Re1 127.1(2)
C8 N1 Re1 113.27(19)
O1 C1 C2 117.0(3)
O1 C1 C6 123.9(3)
C2 C1 C6 119.1(3)
C14 C15 C16 121.3(3)
C14 C15 H15 119.4
C16 C15 H15 119.4
O2 C16 C15 117.6(3)
O2 C16 C11 123.7(3)
C15 C16 C11 118.8(3)
C18 C17 P1 116.7(2)
C18 C17 H17A 108.1
P1 C17 H17A 108.1
C18 C17 H17B 108.1
P1 C17 H17B 108.1
H17A C17 H17B 107.3
C17 C18 H18A 109.5
C17 C18 H18B 109.5
H18A C18 H18B 109.5
C17 C18 H18C 109.5
H18A C18 H18C 109.5
H18B C18 H18C 109.5
C20 C19 P1 115.1(2)
C20 C19 H19A 108.5
P1 C19 H19A 108.5
C20 C19 H19B 108.5
P1 C19 H19B 108.5
H19A C19 H19B 107.5
C19 C20 H20A 109.5
C19 C20 H20B 109.5
H20A C20 H20B 109.5
C19 C20 H20C 109.5
H20A C20 H20C 109.5
H20B C20 H20C 109.5
C22 C21 P1 117.1(2)
C22 C21 H21A 108.0
P1 C21 H21A 108.0
C22 C21 H21B 108.0
P1 C21 H21B 108.0
H21A C21 H21B 107.3
C21 C22 H22A 109.5
C21 C22 H22B 109.5
H22A C22 H22B 109.5
C21 C22 H22C 109.5
H22A C22 H22C 109.5
H22B C22 H22C 109.5
C24 C23 P2 114.0(2)
C24 C23 H23A 108.7
P2 C23 H23A 108.7
C24 C23 H23B 108.7
P2 C23 H23B 108.7
H23A C23 H23B 107.6
C23 C24 H24A 109.5
C23 C24 H24B 109.5
H24A C24 H24B 109.5
C23 C24 H24C 109.5
H24A C24 H24C 109.5
H24B C24 H24C 109.5
C26 C25 P2 115.9(2)
C26 C25 H25A 108.3
P2 C25 H25A 108.3
C26 C25 H25B 108.3
P2 C25 H25B 108.3
H25A C25 H25B 107.4
C25 C26 H26A 109.5
C25 C26 H26B 109.5
H26A C26 H26B 109.5
C25 C26 H26C 109.5
H26A C26 H26C 109.5
H26B C26 H26C 109.5
C28 C27 P2 116.0(2)
C28 C27 H27A 108.3
P2 C27 H27A 108.3
C28 C27 H27B 108.3
P2 C27 H27B 108.3
H27A C27 H27B 107.4
C27 C28 H28A 109.5
C27 C28 H28B 109.5
H28A C28 H28B 109.5
C27 C28 H28C 109.5
H28A C28 H28C 109.5
H28B C28 H28C 109.5
C25 P2 C23 105.47(17)
C25 P2 C27 106.29(16)
C23 P2 C27 101.05(15)
C25 P2 Re1 112.02(11)
C23 P2 Re1 111.35(12)
C27 P2 Re1 119.33(11)
C16 O2 Re1 128.3(2)
C10 N2 C9 119.0(3)
C10 N2 Re1 127.3(2)
C9 N2 Re1 113.66(19)
C3 C2 C1 120.9(3)
C3 C2 H2 119.6
C1 C2 H2 119.6
F5' P3 F2' 101.6(13)
F4 P3 F6 93.1(2)
F5' P3 F3 95.5(12)
F2' P3 F3 88.7(8)
F4 P3 F3 91.30(19)
F6 P3 F3 91.01(15)
F5' P3 F1 83.6(12)
F2' P3 F1 91.5(8)
F4 P3 F1 89.1(2)
F6 P3 F1 89.81(16)
F3 P3 F1 179.08(16)
F4 P3 F5 90.0(2)
F6 P3 F5 176.8(2)
F3 P3 F5 89.54(15)
F1 P3 F5 89.62(16)
F4 P3 F2 177.7(2)
F6 P3 F2 88.92(19)
F3 P3 F2 89.64(14)
F1 P3 F2 89.96(15)
F5 P3 F2 87.93(17)
F5' P3 F4' 94.2(13)
F2' P3 F4' 163.8(12)
F3 P3 F4' 86.3(9)
F1 P3 F4' 93.8(9)
F5' P3 F6' 170.1(12)
F2' P3 F6' 87.8(10)
F3 P3 F6' 81.7(6)
F1 P3 F6' 99.2(6)
F4' P3 F6' 76.2(9)
C2 C3 C4 120.6(3)
C2 C3 H3 119.7
C4 C3 H3 119.7
C5 C4 C3 119.6(3)
C5 C4 H4 120.2
C3 C4 H4 120.2
C4 C5 C6 121.7(3)
C4 C5 H5 119.2
C6 C5 H5 119.2
C5 C6 C1 118.1(3)
C5 C6 C7 117.4(3)
C1 C6 C7 124.4(3)
N1 C7 C6 125.2(3)
N1 C7 H7 117.4
C6 C7 H7 117.4
N1 C8 C9 109.6(3)
N1 C8 H8A 109.8
C9 C8 H8A 109.8
N1 C8 H8B 109.8
C9 C8 H8B 109.8
H8A C8 H8B 108.2
N2 C9 C8 109.4(3)
N2 C9 H9A 109.8
C8 C9 H9A 109.8
N2 C9 H9B 109.8
C8 C9 H9B 109.8
H9A C9 H9B 108.2
N2 C10 C11 124.8(3)
N2 C10 H10 117.6
C11 C10 H10 117.6
C16 C11 C12 118.1(3)
C16 C11 C10 124.6(3)
C12 C11 C10 117.2(3)
C13 C12 C11 122.0(3)
C13 C12 H12 119.0
C11 C12 H12 119.0
C12 C13 C14 119.6(3)
C12 C13 H13 120.2
C14 C13 H13 120.2
C15 C14 C13 120.2(3)
C15 C14 H14 119.9
C13 C14 H14 119.9

loop_
_geom_bond_atom_site_label_1
_geom_bond_atom_site_label_2
_geom_bond_distance
Re1 O1 2.005(2)
Re1 O2 2.016(2)
Re1 N2 2.025(3)
Re1 N1 2.037(3)
Re1 P1 2.4700(9)
Re1 P2 2.4713(9)
P1 C21 1.819(3)
P1 C17 1.826(3)
P1 C19 1.831(3)
F1 P3 1.599(2)
O1 C1 1.328(4)
N1 C7 1.302(4)
N1 C8 1.482(4)
C1 C2 1.407(4)
C1 C6 1.420(4)
C15 C14 1.380(4)
C15 C16 1.407(4)
C15 H15 0.9500
C16 O2 1.319(4)
C16 C11 1.416(4)
C17 C18 1.524(5)
C17 H17A 0.9900
C17 H17B 0.9900
C18 H18A 0.9800
C18 H18B 0.9800
C18 H18C 0.9800
C19 C20 1.517(5)
C19 H19A 0.9900
C19 H19B 0.9900
C20 H20A 0.9800
C20 H20B 0.9800
C20 H20C 0.9800
C21 C22 1.523(5)
C21 H21A 0.9900
C21 H21B 0.9900
C22 H22A 0.9800
C22 H22B 0.9800
C22 H22C 0.9800
C23 C24 1.530(5)
C23 P2 1.828(3)
C23 H23A 0.9900
C23 H23B 0.9900
C24 H24A 0.9800
C24 H24B 0.9800
C24 H24C 0.9800
C25 C26 1.526(5)
C25 P2 1.818(3)
C25 H25A 0.9900
C25 H25B 0.9900
C26 H26A 0.9800
C26 H26B 0.9800
C26 H26C 0.9800
C27 C28 1.530(5)
C27 P2 1.831(3)
C27 H27A 0.9900
C27 H27B 0.9900
C28 H28A 0.9800
C28 H28B 0.9800
C28 H28C 0.9800
F2 P3 1.620(3)
N2 C10 1.310(4)
N2 C9 1.481(4)
C2 C3 1.374(5)
C2 H2 0.9500
P3 F5' 1.39(3)
P3 F2' 1.485(19)
P3 F4 1.554(4)
P3 F6 1.566(3)
P3 F3 1.597(2)
P3 F5 1.616(3)
P3 F4' 1.75(3)
P3 F6' 1.814(19)
C3 C4 1.395(5)
C3 H3 0.9500
C4 C5 1.370(5)
C4 H4 0.9500
C5 C6 1.416(4)
C5 H5 0.9500
C6 C7 1.442(4)
C7 H7 0.9500
C8 C9 1.523(4)
C8 H8A 0.9900
C8 H8B 0.9900
C9 H9A 0.9900
C9 H9B 0.9900
C10 C11 1.440(4)
C10 H10 0.9500
C11 C12 1.421(4)
C12 C13 1.365(5)
C12 H12 0.9500
C13 C14 1.394(5)
C13 H13 0.9500
C14 H14 0.9500

loop_
_geom_torsion_atom_site_label_1
_geom_torsion_atom_site_label_2
_geom_torsion_atom_site_label_3
_geom_torsion_atom_site_label_4
_geom_torsion
Re1 O1 C1 C2 169.8(2)
Re1 O1 C1 C6 -11.1(4)
C14 C15 C16 O2 -178.4(3)
C14 C15 C16 C11 1.7(5)
C21 P1 C17 C18 -170.0(3)
C19 P1 C17 C18 -60.3(3)
Re1 P1 C17 C18 70.8(3)
C21 P1 C19 C20 -57.6(3)
C17 P1 C19 C20 -164.5(3)
Re1 P1 C19 C20 66.9(3)
C17 P1 C21 C22 52.3(3)
C19 P1 C21 C22 -55.9(3)
Re1 P1 C21 C22 174.5(2)
C26 C25 P2 C23 55.3(3)
C26 C25 P2 C27 -51.5(3)
C26 C25 P2 Re1 176.6(2)
C24 C23 P2 C25 47.7(3)
C24 C23 P2 C27 158.2(3)
C24 C23 P2 Re1 -74.1(3)
C28 C27 P2 C25 -54.7(3)
C28 C27 P2 C23 -164.6(3)
C28 C27 P2 Re1 73.1(3)
C15 C16 O2 Re1 170.3(2)
C11 C16 O2 Re1 -9.8(4)
O1 C1 C2 C3 -179.5(3)
C6 C1 C2 C3 1.4(5)
C1 C2 C3 C4 -1.4(5)
C2 C3 C4 C5 1.2(5)
C3 C4 C5 C6 -0.9(5)
C4 C5 C6 C1 0.8(5)
C4 C5 C6 C7 -177.3(3)
O1 C1 C6 C5 179.9(3)
C2 C1 C6 C5 -1.0(5)
O1 C1 C6 C7 -2.1(5)
C2 C1 C6 C7 177.0(3)
C8 N1 C7 C6 -175.3(3)
Re1 N1 C7 C6 2.4(5)
C5 C6 C7 N1 -175.3(3)
C1 C6 C7 N1 6.7(5)
C7 N1 C8 C9 -152.7(3)
Re1 N1 C8 C9 29.3(3)
C10 N2 C9 C8 -151.3(3)
Re1 N2 C9 C8 30.1(3)
N1 C8 C9 N2 -37.7(3)
C9 N2 C10 C11 -176.0(3)
Re1 N2 C10 C11 2.4(4)
O2 C16 C11 C12 178.3(3)
C15 C16 C11 C12 -1.8(4)
O2 C16 C11 C10 -5.4(5)
C15 C16 C11 C10 174.5(3)
N2 C10 C11 C16 9.2(5)
N2 C10 C11 C12 -174.4(3)
C16 C11 C12 C13 -0.3(5)
C10 C11 C12 C13 -176.9(3)
C11 C12 C13 C14 2.5(5)
C16 C15 C14 C13 0.4(5)
C12 C13 C14 C15 -2.5(5)
